data_4020414
loop_
_publ_author_name
'Valentyn Rudzevich'
'Dieter Schollmeyer'
'Damien Braekers'
'Jean F. Desreux'
'Romain Diss'
'Georges Wipff'
'Volker B\"ohmer'

_publ_section_title
;
Carbamoylmethylphosphinoxide (CMPO) Derivatives Besed on the Triphenylmethyl
Skeleton. Synthesis and Extraction Properties
;
_journal_name_full 'Journal of Organic Chemistry'
_journal_page_first 6027
_journal_page_last 6033
_journal_paper_doi 10.1021/jo050717a
_journal_volume 70
_journal_year 2005
_chemical_formula_sum 'C168 H192 N18 O75'
_chemical_formula_weight 3663.40
_space_group_IT_number 148
_symmetry_cell_setting trigonal
_symmetry_space_group_name_Hall '-R 3'
_symmetry_space_group_name_H-M 'R -3 :H'
_cell_angle_alpha 90.00
_cell_angle_beta 90.00
_cell_angle_gamma 120.00
_cell_formula_units_Z 1
_cell_length_a 14.3192(8)
_cell_length_b 14.3192(8)
_cell_length_c 27.995(2)
_cell_measurement_temperature 193(2)
_cell_volume 4971.1(5)
_diffrn_ambient_temperature 193(2)
_exptl_crystal_density_diffrn 1.224
_refine_ls_wR_factor_obs 0.2175
_cod_original_sg_symbol_H-M 'R -3'
_cod_database_code 4020414

loop_
_symmetry_equiv_pos_as_xyz
'x, y, z'
'-y, x-y, z'
'-x+y, -x, z'
'x+2/3, y+1/3, z+1/3'
'-y+2/3, x-y+1/3, z+1/3'
'-x+y+2/3, -x+1/3, z+1/3'
'x+1/3, y+2/3, z+2/3'
'-y+1/3, x-y+2/3, z+2/3'
'-x+y+1/3, -x+2/3, z+2/3'
'-x, -y, -z'
'y, -x+y, -z'
'x-y, x, -z'
'-x+2/3, -y+1/3, -z+1/3'
'y+2/3, -x+y+1/3, -z+1/3'
'x-y+2/3, x+1/3, -z+1/3'
'-x+1/3, -y+2/3, -z+2/3'
'y+1/3, -x+y+2/3, -z+2/3'
'x-y+1/3, x+2/3, -z+2/3'

loop_
_atom_site_label
_atom_site_type_symbol
_atom_site_fract_x
_atom_site_fract_y
_atom_site_fract_z
_atom_site_U_iso_or_equiv
_atom_site_adp_type
_atom_site_occupancy
_atom_site_symmetry_multiplicity
_atom_site_calc_flag
_atom_site_refinement_flags
_atom_site_disorder_assembly
_atom_site_disorder_group
C1 C 0.6667 0.3333 -0.02754(10) 0.0506(6) Uani 1 3 d S . .
H1 H 0.6667 0.3333 -0.0633 0.061 Uiso 1 3 calc SR . .
C2 C 0.56180(13) 0.32679(13) -0.01224(6) 0.0528(5) Uani 1 1 d . . .
C3 C 0.52436(15) 0.38449(15) -0.03891(7) 0.0598(5) Uani 1 1 d . . .
C4 C 0.42807(17) 0.38072(19) -0.02660(9) 0.0725(6) Uani 1 1 d . . .
H4 H 0.4036 0.4187 -0.0449 0.079(7) Uiso 1 1 d R . .
C5 C 0.36931(17) 0.32135(19) 0.01215(10) 0.0773(7) Uani 1 1 d . . .
H5 H 0.3046 0.3181 0.0204 0.080(7) Uiso 1 1 d R . .
C6 C 0.40760(17) 0.26643(17) 0.03837(9) 0.0713(6) Uani 1 1 d . . .
C7 C 0.50271(16) 0.26775(15) 0.02673(7) 0.0601(5) Uani 1 1 d . . .
H7 H 0.5261 0.2289 0.0451 0.061(5) Uiso 1 1 d R . .
N8 N 0.3478(2) 0.20486(19) 0.08060(9) 0.0942(8) Uani 1 1 d . . .
O9 O 0.2691(2) 0.2107(3) 0.09266(12) 0.1490(13) Uani 1 1 d . . .
O10 O 0.37915(19) 0.15185(18) 0.10188(8) 0.1070(8) Uani 1 1 d . . .
O11 O 0.58587(12) 0.44289(13) -0.07571(5) 0.0726(5) Uani 1 1 d . . .
H11 H 0.5536 0.4763 -0.0882 0.087 Uiso 1 1 d R . .
C12 C 0.4569(3) 0.6256(2) -0.18174(14) 0.1119(12) Uani 1 1 d . . .
H12A H 0.4628 0.6773 -0.1573 0.168 Uiso 1 1 calc R . .
H12B H 0.3809 0.5790 -0.1903 0.168 Uiso 1 1 calc R . .
H12C H 0.4979 0.6648 -0.2101 0.168 Uiso 1 1 calc R . .
C13 C 0.50093(16) 0.55873(17) -0.16275(9) 0.0711(6) Uani 1 1 d . . .
C14 C 0.5398(4) 0.5081(5) -0.19616(14) 0.1404(16) Uani 1 1 d . . .
H14A H 0.5677 0.4683 -0.1784 0.211 Uiso 1 1 calc R . .
H14B H 0.5975 0.5637 -0.2158 0.211 Uiso 1 1 calc R . .
H14C H 0.4803 0.4583 -0.2168 0.211 Uiso 1 1 calc R . .
O15 O 0.50282(19) 0.54792(18) -0.12014(7) 0.1005(7) Uani 1 1 d . . .
O1L O 0.970(15) 0.056(12) 0.000(3) 0.189(15) Uani 0.17 1 d P . .

loop_
_atom_site_aniso_label
_atom_site_aniso_U_11
_atom_site_aniso_U_22
_atom_site_aniso_U_33
_atom_site_aniso_U_23
_atom_site_aniso_U_13
_atom_site_aniso_U_12
C1 0.0507(9) 0.0507(9) 0.0503(14) 0.000 0.000 0.0253(5)
C2 0.0500(9) 0.0496(9) 0.0577(9) -0.0058(6) -0.0021(6) 0.0240(7)
C3 0.0582(10) 0.0608(10) 0.0628(10) -0.0035(7) -0.0043(7) 0.0316(8)
C4 0.0649(12) 0.0742(13) 0.0885(14) -0.0088(10) -0.0091(10) 0.0423(10)
C5 0.0586(11) 0.0745(13) 0.1018(16) -0.0097(11) 0.0081(10) 0.0356(10)
C6 0.0631(11) 0.0615(11) 0.0858(14) -0.0027(9) 0.0186(9) 0.0286(9)
C7 0.0617(10) 0.0531(9) 0.0651(10) -0.0016(7) 0.0076(8) 0.0283(8)
N8 0.0911(14) 0.0823(13) 0.1116(17) 0.0145(12) 0.0455(12) 0.0450(12)
O9 0.135(2) 0.154(2) 0.188(3) 0.063(2) 0.104(2) 0.0941(19)
O10 0.1240(17) 0.1007(14) 0.1043(15) 0.0302(11) 0.0530(12) 0.0622(13)
O11 0.0781(10) 0.0802(10) 0.0714(9) 0.0145(7) 0.0016(6) 0.0485(8)
C12 0.0929(19) 0.0852(17) 0.153(3) 0.0275(18) -0.0332(19) 0.0409(15)
C13 0.0557(10) 0.0652(11) 0.0884(15) 0.0162(10) -0.0022(9) 0.0272(9)
C14 0.166(4) 0.200(5) 0.103(2) 0.000(3) 0.015(2) 0.128(4)
O15 0.1382(17) 0.1193(15) 0.0861(13) 0.0101(10) 0.0000(11) 0.0959(14)
O1L 0.23(6) 0.19(5) 0.164(14) 0.019(17) 0.05(2) 0.12(3)

loop_
_geom_bond_atom_site_label_1
_geom_bond_atom_site_label_2
_geom_bond_distance
_geom_bond_site_symmetry_2
_geom_bond_publ_flag
C1 C2 1.5186(18) 2_655 ?
C1 C2 1.5186(18) 3_665 ?
C1 C2 1.5186(18) . ?
C2 C7 1.381(3) . ?
C2 C3 1.404(3) . ?
C3 O11 1.342(2) . ?
C3 C4 1.396(3) . ?
C4 C5 1.376(4) . ?
C5 C6 1.374(3) . ?
C6 C7 1.391(3) . ?
C6 N8 1.467(3) . ?
N8 O10 1.214(3) . ?
N8 O9 1.219(3) . ?
C12 C13 1.484(3) . ?
C13 O15 1.205(3) . ?
C13 C14 1.453(4) . ?
O1L O1L 1.08(3) 12_545 ?
O1L O1L 1.08(3) 11_665 ?
